data_7233575
loop_
_publ_author_name
'Lin, Rui-Lian'
'Zhou, Jia-Jia'
'Zhou, Fu Hou'
'Sun, Wen-Qi'
'Liu, Jing-Xin'
'Chen, Kai'

_publ_section_title
;
 The lanthanide contraction effect and organic additives impact the
 coordination structures of lanthanide ions with symmetrical
 octamethyl-substituted cucurbit[6]uril ligands
;
_journal_issue 37
_journal_name_full CrystEngComm
_journal_page_first 5641
_journal_paper_doi 10.1039/C9CE00812H
_journal_volume 21
_journal_year 2019
_chemical_formula_sum 'C44 H52 Cd Cl4 N25 O26 Sm'
_chemical_formula_weight 1751.66
_space_group_IT_number 2
_space_group_name_Hall '-P 1'
_space_group_name_H-M_alt 'P -1'
_symmetry_cell_setting triclinic
_symmetry_space_group_name_Hall '-P 1'
_symmetry_space_group_name_H-M 'P -1'
_atom_sites_solution_hydrogens geom
_atom_sites_solution_primary direct
_atom_sites_solution_secondary difmap
_audit_creation_method SHELXL-97
_audit_update_record
;
2019-05-23 deposited with the CCDC.    2019-08-29 downloaded from the CCDC.
;
_cell_angle_alpha 80.790(4)
_cell_angle_beta 87.654(4)
_cell_angle_gamma 87.463(4)
_cell_formula_units_Z 2
_cell_length_a 12.438(4)
_cell_length_b 15.506(5)
_cell_length_c 18.489(6)
_cell_measurement_reflns_used 3561
_cell_measurement_temperature 296(2)
_cell_measurement_theta_max 22.45
_cell_measurement_theta_min 2.23
_cell_volume 3514(2)
_computing_cell_refinement 'Bruker SMART'
_computing_data_collection 'Bruker SMART'
_computing_data_reduction 'Bruker SAINT'
_computing_molecular_graphics 'Bruker SHELXTL'
_computing_publication_material 'Bruker SHELXTL'
_computing_structure_refinement 'SHELXL-97 (Sheldrick, 1997)'
_computing_structure_solution 'SHELXS-97 (Sheldrick, 1990)'
_diffrn_ambient_temperature 296(2)
_diffrn_measured_fraction_theta_full 0.980
_diffrn_measured_fraction_theta_max 0.980
_diffrn_measurement_device_type 'CCD area detector'
_diffrn_measurement_method 'phi and omega scans'
_diffrn_radiation_monochromator graphite
_diffrn_radiation_source 'fine-focus sealed tube'
_diffrn_radiation_type MoK\a
_diffrn_radiation_wavelength 0.71073
_diffrn_reflns_av_R_equivalents 0.0457
_diffrn_reflns_av_sigmaI/netI 0.0919
_diffrn_reflns_limit_h_max 13
_diffrn_reflns_limit_h_min -15
_diffrn_reflns_limit_k_max 16
_diffrn_reflns_limit_k_min -19
_diffrn_reflns_limit_l_max 22
_diffrn_reflns_limit_l_min -22
_diffrn_reflns_number 19350
_diffrn_reflns_theta_full 26.00
_diffrn_reflns_theta_max 26.00
_diffrn_reflns_theta_min 2.07
_diffrn_standards_decay_% none
_exptl_absorpt_coefficient_mu 1.375
_exptl_absorpt_correction_T_max 0.7249
_exptl_absorpt_correction_T_min 0.6831
_exptl_absorpt_correction_type multi-scan
_exptl_absorpt_process_details 'SADABS (Bruker, 2008)'
_exptl_crystal_colour colorless
_exptl_crystal_density_diffrn 1.655
_exptl_crystal_density_meas ?
_exptl_crystal_density_method 'not measured'
_exptl_crystal_description block
_exptl_crystal_F_000 1754
_exptl_crystal_size_max 0.30
_exptl_crystal_size_mid 0.26
_exptl_crystal_size_min 0.25
_refine_diff_density_max 1.817
_refine_diff_density_min -2.246
_refine_diff_density_rms 0.179
_refine_ls_extinction_method none
_refine_ls_goodness_of_fit_ref 1.013
_refine_ls_hydrogen_treatment mixed
_refine_ls_matrix_type full
_refine_ls_number_parameters 910
_refine_ls_number_reflns 13533
_refine_ls_number_restraints 25
_refine_ls_restrained_S_all 1.023
_refine_ls_R_factor_all 0.0962
_refine_ls_R_factor_gt 0.0674
_refine_ls_shift/su_max 0.001
_refine_ls_shift/su_mean 0.000
_refine_ls_structure_factor_coef Fsqd
_refine_ls_weighting_details 'calc w=1/[\s^2^(Fo^2^)+(0.1335P)^2^+6.7906P] where P=(Fo^2^+2Fc^2^)/3'
_refine_ls_weighting_scheme calc
_refine_ls_wR_factor_gt 0.1931
_refine_ls_wR_factor_ref 0.2264
_reflns_number_gt 9515
_reflns_number_total 13533
_reflns_threshold_expression >2sigma(I)
_cod_data_source_file c9ce00812h1.cif
_cod_data_source_block p_CCDC8
_cod_depositor_comments
;
The following automatic conversions were performed:

'_symmetry_cell_setting' value 'Triclinic' changed to 'triclinic'
according to
/home/data/users/saulius/crontab/automatic-downloads/rss-feeds/RSC/lib/dictionaries/cif_core.dic
dictionary named 'cif_core.dic' version 2.4.2 from 2011-04-26.

'_exptl_crystal_density_meas' value 'not measured' was changed to '?'
- the value is perceived as not measured.

Automatic conversion script
Id: cif_fix_values 4973 2017-02-22 13:04:09Z antanas 

 Adding full bibliography for 7233566--7233575.cif.
;
_cod_original_cell_volume 3514.3(19)
_cod_original_sg_symbol_H-M P-1
_cod_database_code 7233575

loop_
_symmetry_equiv_pos_as_xyz
'x, y, z'
'-x, -y, -z'

loop_
_atom_site_label
_atom_site_type_symbol
_atom_site_fract_x
_atom_site_fract_y
_atom_site_fract_z
_atom_site_U_iso_or_equiv
_atom_site_adp_type
_atom_site_occupancy
_atom_site_symmetry_multiplicity
_atom_site_calc_flag
_atom_site_refinement_flags
Sm1 Sm 0.74029(3) 0.72487(3) 0.72963(2) 0.02688(15) Uani 1 1 d .
Cd1 Cd 0.97086(6) 0.23741(4) 0.77598(4) 0.0460(2) Uani 1 1 d .
Cl3 Cl 0.8598(3) 0.37185(18) 0.78103(15) 0.0665(8) Uani 1 1 d .
Cl4 Cl 1.0813(2) 0.20183(18) 0.88526(14) 0.0613(7) Uani 1 1 d .
Cl5 Cl 1.0765(3) 0.2676(2) 0.66174(17) 0.0820(10) Uani 1 1 d .
Cl2 Cl 0.8719(3) 0.10733(19) 0.76735(16) 0.0700(8) Uani 1 1 d .
O8W O 0.6780(4) 0.7099(4) 0.6098(3) 0.0372(13) Uani 1 1 d .
N24 N 0.6394(5) 0.2990(4) 1.5063(4) 0.0319(15) Uani 1 1 d .
N23 N 0.8683(5) 0.2483(4) 1.0190(3) 0.0317(15) Uani 1 1 d .
O12 O 0.5208(4) 0.0292(4) 1.2635(4) 0.0470(16) Uani 1 1 d .
N22 N 0.8491(5) 0.0380(4) 1.4500(4) 0.0349(16) Uani 1 1 d .
O11 O 1.0198(4) 0.2116(4) 1.0882(3) 0.0392(14) Uani 1 1 d .
N21 N 0.8557(5) 0.4062(4) 1.0231(3) 0.0315(15) Uani 1 1 d .
N20 N 0.6426(5) 0.1426(4) 1.5023(3) 0.0289(14) Uani 1 1 d .
O10 O 0.9843(4) 0.3281(4) 1.4610(3) 0.0435(15) Uani 1 1 d .
O9 O 1.0046(4) 0.4179(4) 1.0890(3) 0.0392(14) Uani 1 1 d .
O8 O 0.5120(4) 0.1244(4) 1.4226(3) 0.0418(14) Uani 1 1 d .
N19 N 0.6478(5) 0.5568(5) 1.2235(4) 0.0377(16) Uani 1 1 d .
O7 O 0.5170(4) 0.4148(4) 1.1216(3) 0.0496(16) Uani 1 1 d .
N18 N 0.6544(5) 0.5126(4) 1.1045(4) 0.0325(15) Uani 1 1 d .
C44 C 0.5874(6) 0.2162(5) 1.5286(5) 0.0353(19) Uani 1 1 d .
H44A H 0.5822 0.2043 1.5818 0.042 Uiso 1 1 calc R
H44B H 0.5147 0.2218 1.5109 0.042 Uiso 1 1 calc R
O7W O 0.6589(4) 0.7410(4) 0.8493(3) 0.0434(15) Uani 1 1 d .
O6 O 0.9972(5) 0.0887(5) 1.2748(4) 0.0605(19) Uani 1 1 d .
C43 C 0.6002(6) 0.5227(5) 1.4198(4) 0.0345(18) Uani 1 1 d .
H43A H 0.5224 0.5226 1.4179 0.041 Uiso 1 1 calc R
H43B H 0.6181 0.5712 1.4437 0.041 Uiso 1 1 calc R
O5 O 0.5054(5) 0.3600(4) 1.4300(4) 0.0480(16) Uani 1 1 d .
O4 O 0.9732(5) 0.4447(4) 1.2787(4) 0.0506(17) Uani 1 1 d .
N17 N 0.6389(5) 0.4408(4) 1.4636(4) 0.0315(14) Uani 1 1 d .
N16 N 0.6455(5) 0.5358(5) 1.3461(4) 0.0356(16) Uani 1 1 d .
O6W O 0.5840(5) 0.8203(4) 0.7059(3) 0.0483(16) Uani 1 1 d .
N15 N 0.8791(5) 0.1192(5) 1.0896(4) 0.0404(17) Uani 1 1 d .
O3 O 0.4892(4) 0.5158(4) 1.2874(3) 0.0427(14) Uani 1 1 d .
N14 N 0.8389(5) 0.5102(4) 1.3423(4) 0.0340(15) Uani 1 1 d .
N13 N 0.8341(5) 0.1352(4) 1.5256(4) 0.0309(14) Uani 1 1 d .
N12 N 0.8684(5) -0.0046(5) 1.3298(4) 0.0409(17) Uani 1 1 d .
N11 N 0.8341(5) 0.4194(4) 1.4615(4) 0.0317(15) Uani 1 1 d .
C39 C 0.9132(6) 0.4400(5) 1.0730(4) 0.0283(16) Uani 1 1 d .
O5W O 0.7977(5) 0.8684(4) 0.7432(4) 0.0502(17) Uani 1 1 d .
N10 N 0.8532(5) 0.5043(5) 1.0979(4) 0.0343(15) Uani 1 1 d .
O4W O 0.8968(5) 0.7504(4) 0.6462(3) 0.0496(16) Uani 1 1 d .
N9 N 0.6556(5) 0.0275(4) 1.4462(4) 0.0339(15) Uani 1 1 d .
O3W O 0.6017(5) 0.6198(5) 0.7555(4) 0.0599(19) Uani 1 1 d .
N8 N 0.6621(5) 0.3995(4) 1.0431(4) 0.0345(15) Uani 1 1 d .
N7 N 0.8444(5) 0.5403(4) 1.2212(4) 0.0326(15) Uani 1 1 d .
N6 N 0.8739(5) 0.0296(5) 1.2089(4) 0.0418(18) Uani 1 1 d .
N5 N 0.6866(5) 0.1018(5) 1.0915(4) 0.0411(17) Uani 1 1 d .
N4 N 0.6743(5) -0.0168(5) 1.3258(4) 0.0416(18) Uani 1 1 d .
N3 N 0.6824(5) 0.0010(4) 1.2054(4) 0.0369(16) Uani 1 1 d .
C42 C 0.7525(6) 0.4511(5) 1.0100(4) 0.0303(17) Uani 1 1 d .
C41 C 0.9208(6) 0.0424(5) 1.2714(5) 0.038(2) Uani 1 1 d .
N2 N 0.6758(5) 0.2427(5) 1.0432(4) 0.0352(16) Uani 1 1 d .
C40 C 0.5860(6) 0.3655(5) 1.4626(4) 0.0312(17) Uani 1 1 d .
N1 N 0.8296(5) 0.2908(4) 1.5321(4) 0.0325(15) Uani 1 1 d .
O2 O 0.9895(4) 0.1292(4) 1.4530(3) 0.0438(15) Uani 1 1 d .
C38 C 0.7515(6) 0.5898(5) 1.2419(4) 0.0319(17) Uani 1 1 d .
H38A H 0.7572 0.6522 1.2228 0.038 Uiso 1 1 calc R
C37 C 0.7333(6) 0.0910(5) 1.5396(4) 0.0352(19) Uani 1 1 d .
O2W O 0.8858(5) 0.7005(4) 0.8138(4) 0.0506(16) Uani 1 1 d .
C36 C 0.9020(6) 0.3346(6) 0.9853(4) 0.0348(18) Uani 1 1 d .
H36A H 0.8807 0.3453 0.9347 0.042 Uiso 1 1 calc R
H36B H 0.9799 0.3354 0.9853 0.042 Uiso 1 1 calc R
C35 C 0.6090(6) 0.5710(6) 1.1513(4) 0.0372(19) Uani 1 1 d .
H35A H 0.6237 0.6304 1.1288 0.045 Uiso 1 1 calc R
H35B H 0.5315 0.5657 1.1542 0.045 Uiso 1 1 calc R
C34 C 0.7850(6) 0.1135(5) 1.0471(5) 0.0369(19) Uani 1 1 d .
C33 C 0.9077(6) -0.0169(6) 1.4039(5) 0.040(2) Uani 1 1 d .
H33A H 0.9014 -0.0777 1.4258 0.048 Uiso 1 1 calc R
H33B H 0.9834 -0.0037 1.4017 0.048 Uiso 1 1 calc R
C32 C 0.9307(6) 0.1952(5) 1.0684(4) 0.0349(19) Uani 1 1 d .
O1W O 0.8184(5) 0.5798(5) 0.7252(5) 0.070(2) Uani 1 1 d .
C31 C 0.7494(6) 0.5727(5) 1.3257(4) 0.0321(17) Uani 1 1 d .
H31A H 0.7583 0.6263 1.3462 0.038 Uiso 1 1 calc R
C30 C 0.7896(6) -0.0344(5) 1.2245(5) 0.039(2) Uani 1 1 d .
H30A H 0.8079 -0.0877 1.2037 0.047 Uiso 1 1 calc R
O1 O 0.5386(5) 0.1863(4) 1.1231(4) 0.0581(19) Uani 1 1 d .
C29 C 0.5951(6) 0.1013(5) 1.4538(4) 0.0328(18) Uani 1 1 d .
C28 C 0.5844(6) 0.5337(5) 1.2859(5) 0.0339(18) Uani 1 1 d .
C27 C 0.6159(6) 0.0063(5) 1.2655(5) 0.0339(18) Uani 1 1 d .
C26 C 0.8994(6) 0.1037(5) 1.4732(4) 0.0334(18) Uani 1 1 d .
C25 C 0.8945(6) 0.4938(5) 1.2805(5) 0.037(2) Uani 1 1 d .
C24 C 0.7349(6) 0.4277(5) 1.5060(4) 0.0320(17) Uani 1 1 d .
C23 C 0.8832(6) 0.4915(6) 1.4128(5) 0.0386(19) Uani 1 1 d .
H23A H 0.8755 0.5436 1.4358 0.046 Uiso 1 1 calc R
H23B H 0.9596 0.4777 1.4072 0.046 Uiso 1 1 calc R
C22 C 0.7825(6) -0.0521(6) 1.3098(5) 0.038(2) Uani 1 1 d .
H22A H 0.7905 -0.1146 1.3291 0.045 Uiso 1 1 calc R
C21 C 0.6480(7) 0.0208(6) 1.1321(5) 0.049(2) Uani 1 1 d .
H21A H 0.5699 0.0236 1.1330 0.059 Uiso 1 1 calc R
H21B H 0.6720 -0.0267 1.1063 0.059 Uiso 1 1 calc R
C20 C 0.7074(7) 0.0610(7) 1.6193(5) 0.049(2) Uani 1 1 d .
H20A H 0.7002 0.1108 1.6444 0.074 Uiso 1 1 calc R
H20B H 0.7644 0.0223 1.6402 0.074 Uiso 1 1 calc R
H20C H 0.6411 0.0308 1.6245 0.074 Uiso 1 1 calc R
C19 C 0.8930(6) 0.5547(6) 1.1479(5) 0.038(2) Uani 1 1 d .
H19A H 0.8827 0.6161 1.1277 0.046 Uiso 1 1 calc R
H19B H 0.9699 0.5424 1.1515 0.046 Uiso 1 1 calc R
C18 C 0.6037(6) 0.4412(6) 1.0933(4) 0.0358(19) Uani 1 1 d .
C17 C 0.8910(6) 0.3452(5) 1.4819(5) 0.0349(18) Uani 1 1 d .
C16 C 0.9284(7) 0.0479(6) 1.1381(5) 0.047(2) Uani 1 1 d .
H16A H 1.0023 0.0614 1.1450 0.057 Uiso 1 1 calc R
H16B H 0.9299 -0.0042 1.1152 0.057 Uiso 1 1 calc R
C15 C 0.8665(6) 0.2041(5) 1.5630(4) 0.0373(19) Uani 1 1 d .
H15A H 0.8401 0.1921 1.6135 0.045 Uiso 1 1 calc R
H15B H 0.9445 0.2027 1.5633 0.045 Uiso 1 1 calc R
C14 C 0.7541(8) 0.6193(6) 1.0146(6) 0.054(3) Uani 1 1 d .
H14A H 0.7544 0.6608 1.0480 0.081 Uiso 1 1 calc R
H14B H 0.6910 0.6300 0.9857 0.081 Uiso 1 1 calc R
H14C H 0.8173 0.6253 0.9828 0.081 Uiso 1 1 calc R
C13 C 0.7259(6) 0.3311(5) 1.5467(4) 0.0319(17) Uani 1 1 d .
C12 C 0.6244(7) -0.0318(7) 1.3993(5) 0.048(2) Uani 1 1 d .
H12A H 0.5468 -0.0270 1.3952 0.058 Uiso 1 1 calc R
H12B H 0.6429 -0.0911 1.4221 0.058 Uiso 1 1 calc R
C11 C 0.7491(6) 0.0150(5) 1.4918(5) 0.0354(19) Uani 1 1 d .
C10 C 0.7532(6) 0.5264(5) 1.0580(4) 0.0320(18) Uani 1 1 d .
C9 C 0.7710(6) 0.2096(6) 1.0051(4) 0.0358(19) Uani 1 1 d .
C8 C 0.6245(7) 0.1781(6) 1.0884(5) 0.044(2) Uani 1 1 d .
C7 C 0.6193(6) 0.3240(6) 1.0165(5) 0.041(2) Uani 1 1 d .
H7A H 0.5439 0.3193 1.0317 0.050 Uiso 1 1 calc R
H7B H 0.6237 0.3338 0.9634 0.050 Uiso 1 1 calc R
O10W O 0.7534(7) -0.1667(6) 0.9403(6) 0.089(3) Uani 1 1 d .
C6 C 0.7567(8) -0.0777(6) 1.5362(6) 0.062(3) Uani 1 1 d .
H6A H 0.7651 -0.1197 1.5033 0.093 Uiso 1 1 calc R
H6B H 0.6921 -0.0885 1.5660 0.093 Uiso 1 1 calc R
H6C H 0.8176 -0.0829 1.5671 0.093 Uiso 1 1 calc R
C5 C 0.6967(9) 0.3216(7) 1.6286(5) 0.059(3) Uani 1 1 d .
H5A H 0.6930 0.2608 1.6487 0.088 Uiso 1 1 calc R
H5B H 0.6281 0.3506 1.6356 0.088 Uiso 1 1 calc R
H5C H 0.7507 0.3476 1.6529 0.088 Uiso 1 1 calc R
C4 C 0.7434(8) 0.4954(6) 1.5564(6) 0.051(2) Uani 1 1 d .
H4A H 0.7491 0.5524 1.5275 0.076 Uiso 1 1 calc R
H4B H 0.8062 0.4819 1.5853 0.076 Uiso 1 1 calc R
H4C H 0.6804 0.4947 1.5882 0.076 Uiso 1 1 calc R
O9W O 0.6736(9) -0.0216(8) 0.8151(6) 0.118(4) Uani 1 1 d .
C3 C 0.7371(8) 0.4826(7) 0.9293(5) 0.051(2) Uani 1 1 d .
H3A H 0.7375 0.4333 0.9038 0.076 Uiso 1 1 calc R
H3B H 0.7945 0.5199 0.9099 0.076 Uiso 1 1 calc R
H3C H 0.6695 0.5147 0.9228 0.076 Uiso 1 1 calc R
C2 C 0.8091(11) 0.0408(8) 1.0008(7) 0.080(4) Uani 1 1 d .
H2A H 0.8161 -0.0144 1.0324 0.120 Uiso 1 1 calc R
H2B H 0.8751 0.0521 0.9727 0.120 Uiso 1 1 calc R
H2C H 0.7513 0.0394 0.9682 0.120 Uiso 1 1 calc R
C1 C 0.7517(10) 0.2107(8) 0.9257(6) 0.072(3) Uani 1 1 d .
H1A H 0.7433 0.2701 0.9016 0.107 Uiso 1 1 calc R
H1B H 0.6874 0.1802 0.9209 0.107 Uiso 1 1 calc R
H1C H 0.8118 0.1825 0.9036 0.107 Uiso 1 1 calc R
O11W O 0.7919(10) 0.7165(8) 1.4851(6) 0.136(5) Uani 1 1 d .
N25 N 0.5973(7) 0.7709(6) 1.3195(6) 0.065(3) Uani 1 1 d D
O13 O 0.6306(10) 0.7497(8) 1.3795(7) 0.134(4) Uani 1 1 d DU
O14 O 0.6610(16) 0.7716(15) 1.2651(9) 0.279(11) Uani 1 1 d DU
O15 O 0.5188(14) 0.8225(13) 1.3028(11) 0.266(10) Uani 1 1 d DU

loop_
_atom_site_aniso_label
_atom_site_aniso_U_11
_atom_site_aniso_U_22
_atom_site_aniso_U_33
_atom_site_aniso_U_23
_atom_site_aniso_U_13
_atom_site_aniso_U_12
Sm1 0.0143(2) 0.0367(2) 0.0289(2) -0.00280(16) 0.00251(14) -0.00350(15)
Cd1 0.0500(4) 0.0478(4) 0.0421(4) -0.0119(3) 0.0021(3) -0.0100(3)
Cl3 0.089(2) 0.0523(15) 0.0595(16) -0.0130(12) -0.0157(15) 0.0073(14)
Cl4 0.0730(18) 0.0618(16) 0.0525(15) -0.0211(12) -0.0135(13) 0.0128(13)
Cl5 0.082(2) 0.108(2) 0.0634(18) -0.0322(17) 0.0300(16) -0.0551(19)
Cl2 0.086(2) 0.0604(16) 0.0670(18) -0.0116(13) -0.0054(15) -0.0315(15)
O8W 0.025(3) 0.056(4) 0.034(3) -0.013(3) 0.000(2) -0.007(3)
N24 0.021(3) 0.038(4) 0.038(4) -0.009(3) 0.003(3) -0.006(3)
N23 0.023(3) 0.043(4) 0.031(3) -0.011(3) 0.005(3) -0.005(3)
O12 0.025(3) 0.059(4) 0.061(4) -0.022(3) 0.009(3) -0.009(3)
N22 0.023(3) 0.034(4) 0.049(4) -0.007(3) 0.008(3) -0.006(3)
O11 0.023(3) 0.051(4) 0.046(3) -0.012(3) -0.003(2) -0.007(2)
N21 0.024(3) 0.039(4) 0.031(3) -0.008(3) 0.002(3) 0.008(3)
N20 0.016(3) 0.040(4) 0.031(3) -0.007(3) 0.001(3) -0.001(3)
O10 0.023(3) 0.053(4) 0.049(4) 0.000(3) 0.013(3) 0.004(3)
O9 0.025(3) 0.051(4) 0.044(3) -0.012(3) -0.001(2) 0.000(3)
O8 0.021(3) 0.058(4) 0.047(3) -0.007(3) -0.011(3) 0.002(3)
N19 0.016(3) 0.058(5) 0.040(4) -0.012(3) 0.006(3) -0.003(3)
O7 0.025(3) 0.072(4) 0.049(4) -0.006(3) 0.018(3) -0.010(3)
N18 0.023(3) 0.041(4) 0.033(4) -0.004(3) 0.006(3) -0.002(3)
C44 0.017(4) 0.046(5) 0.042(5) -0.007(4) 0.008(3) -0.008(3)
O7W 0.032(3) 0.063(4) 0.034(3) -0.008(3) 0.010(3) -0.006(3)
O6 0.037(4) 0.055(4) 0.090(5) -0.014(4) 0.014(4) -0.016(3)
C43 0.020(4) 0.044(5) 0.040(5) -0.014(4) 0.007(3) 0.001(3)
O5 0.029(3) 0.054(4) 0.062(4) -0.007(3) -0.012(3) -0.010(3)
O4 0.028(3) 0.048(4) 0.074(5) -0.009(3) 0.005(3) 0.008(3)
N17 0.020(3) 0.034(4) 0.042(4) -0.008(3) -0.002(3) -0.002(3)
N16 0.024(3) 0.055(4) 0.030(4) -0.014(3) 0.002(3) -0.005(3)
O6W 0.033(3) 0.067(4) 0.047(4) -0.018(3) -0.015(3) 0.022(3)
N15 0.024(3) 0.042(4) 0.054(5) -0.003(3) 0.004(3) -0.004(3)
O3 0.025(3) 0.063(4) 0.043(3) -0.017(3) 0.001(3) -0.008(3)
N14 0.024(3) 0.040(4) 0.038(4) -0.008(3) 0.001(3) -0.003(3)
N13 0.015(3) 0.040(4) 0.037(4) -0.001(3) -0.001(3) -0.008(3)
N12 0.022(3) 0.043(4) 0.058(5) -0.011(3) 0.011(3) -0.009(3)
N11 0.017(3) 0.038(4) 0.040(4) -0.009(3) 0.007(3) -0.004(3)
C39 0.018(4) 0.038(4) 0.028(4) -0.001(3) 0.005(3) -0.007(3)
O5W 0.034(3) 0.035(3) 0.084(5) -0.013(3) 0.004(3) -0.011(3)
N10 0.020(3) 0.048(4) 0.037(4) -0.013(3) 0.006(3) -0.005(3)
O4W 0.029(3) 0.067(4) 0.050(4) -0.007(3) 0.023(3) -0.006(3)
N9 0.020(3) 0.035(4) 0.048(4) -0.011(3) -0.004(3) -0.001(3)
O3W 0.046(4) 0.078(5) 0.062(4) -0.023(4) 0.020(3) -0.043(4)
N8 0.023(3) 0.041(4) 0.041(4) -0.010(3) 0.009(3) -0.007(3)
N7 0.019(3) 0.043(4) 0.039(4) -0.018(3) 0.009(3) 0.000(3)
N6 0.027(4) 0.040(4) 0.054(5) 0.002(3) 0.010(3) -0.005(3)
N5 0.028(4) 0.046(4) 0.051(4) -0.014(3) 0.012(3) -0.009(3)
N4 0.022(3) 0.052(4) 0.053(5) -0.015(4) 0.014(3) -0.012(3)
N3 0.027(3) 0.041(4) 0.045(4) -0.012(3) 0.002(3) -0.007(3)
C42 0.022(4) 0.041(4) 0.026(4) 0.001(3) 0.005(3) -0.006(3)
C41 0.017(4) 0.039(5) 0.058(6) -0.010(4) 0.009(4) 0.001(3)
N2 0.017(3) 0.046(4) 0.044(4) -0.013(3) 0.006(3) -0.002(3)
C40 0.019(4) 0.044(5) 0.032(4) -0.012(3) 0.004(3) -0.001(3)
N1 0.019(3) 0.041(4) 0.037(4) -0.004(3) 0.004(3) -0.006(3)
O2 0.019(3) 0.051(4) 0.057(4) 0.004(3) 0.006(3) -0.011(2)
C38 0.021(4) 0.038(4) 0.037(4) -0.006(3) 0.006(3) -0.001(3)
C37 0.018(4) 0.046(5) 0.036(4) 0.013(4) -0.005(3) -0.001(3)
O2W 0.035(3) 0.068(4) 0.051(4) -0.013(3) -0.017(3) 0.005(3)
C36 0.024(4) 0.054(5) 0.026(4) -0.006(4) 0.008(3) -0.004(4)
C35 0.025(4) 0.046(5) 0.040(5) -0.005(4) -0.001(3) 0.006(3)
C34 0.027(4) 0.040(5) 0.049(5) -0.022(4) 0.011(4) -0.008(3)
C33 0.014(3) 0.043(5) 0.062(6) -0.008(4) 0.008(4) 0.003(3)
C32 0.029(4) 0.038(4) 0.039(4) -0.011(4) 0.016(4) -0.003(3)
O1W 0.036(4) 0.048(4) 0.127(7) -0.020(4) -0.010(4) 0.003(3)
C31 0.023(4) 0.031(4) 0.043(5) -0.009(3) 0.005(3) -0.003(3)
C30 0.025(4) 0.029(4) 0.063(6) -0.014(4) 0.017(4) -0.002(3)
O1 0.029(3) 0.057(4) 0.087(5) -0.014(4) 0.020(3) -0.003(3)
C29 0.020(4) 0.035(4) 0.040(4) 0.004(3) 0.004(3) -0.004(3)
C28 0.023(4) 0.041(5) 0.039(5) -0.012(4) 0.004(3) -0.001(3)
C27 0.020(4) 0.038(4) 0.047(5) -0.017(4) 0.003(3) -0.008(3)
C26 0.019(4) 0.038(4) 0.040(4) 0.002(4) -0.005(3) 0.002(3)
C25 0.026(4) 0.034(4) 0.054(5) -0.014(4) 0.015(4) -0.008(3)
C24 0.019(4) 0.044(5) 0.035(4) -0.014(4) 0.007(3) -0.004(3)
C23 0.024(4) 0.050(5) 0.042(5) -0.009(4) 0.000(4) -0.001(4)
C22 0.020(4) 0.041(5) 0.052(5) -0.010(4) 0.010(4) -0.004(3)
C21 0.036(5) 0.054(6) 0.064(6) -0.027(5) 0.013(4) -0.019(4)
C20 0.043(5) 0.065(6) 0.037(5) 0.009(4) -0.003(4) -0.023(5)
C19 0.019(4) 0.045(5) 0.051(5) -0.008(4) 0.011(4) -0.014(3)
C18 0.027(4) 0.044(5) 0.036(4) -0.003(4) -0.001(3) -0.007(3)
C17 0.024(4) 0.042(5) 0.040(5) -0.013(4) 0.005(3) -0.005(3)
C16 0.034(5) 0.053(6) 0.052(6) -0.002(4) 0.017(4) -0.006(4)
C15 0.029(4) 0.046(5) 0.034(4) 0.002(4) -0.001(3) -0.005(4)
C14 0.052(6) 0.044(5) 0.061(6) 0.006(5) 0.013(5) -0.002(4)
C13 0.024(4) 0.041(4) 0.031(4) -0.006(3) 0.001(3) -0.012(3)
C12 0.030(5) 0.061(6) 0.056(6) -0.014(5) 0.013(4) -0.018(4)
C11 0.023(4) 0.030(4) 0.049(5) 0.010(4) -0.001(3) -0.004(3)
C10 0.015(3) 0.045(5) 0.033(4) 0.000(3) 0.010(3) -0.002(3)
C9 0.023(4) 0.061(5) 0.027(4) -0.018(4) -0.002(3) -0.004(4)
C8 0.026(4) 0.059(6) 0.051(5) -0.019(4) 0.004(4) -0.012(4)
C7 0.022(4) 0.056(5) 0.047(5) -0.013(4) -0.004(4) 0.001(4)
O10W 0.058(5) 0.096(7) 0.125(8) -0.052(6) -0.012(5) -0.003(5)
C6 0.043(5) 0.039(5) 0.093(8) 0.021(5) 0.011(5) 0.004(4)
C5 0.057(6) 0.070(7) 0.052(6) -0.022(5) 0.017(5) -0.012(5)
C4 0.046(5) 0.051(6) 0.060(6) -0.027(5) -0.002(5) -0.002(4)
O9W 0.117(9) 0.125(9) 0.118(9) -0.043(7) 0.028(7) -0.001(7)
C3 0.049(6) 0.071(7) 0.029(4) 0.002(4) 0.003(4) 0.003(5)
C2 0.096(10) 0.067(8) 0.081(9) -0.028(7) 0.021(7) -0.009(7)
C1 0.073(8) 0.093(9) 0.049(6) -0.012(6) 0.015(6) -0.020(7)
O11W 0.170(11) 0.136(9) 0.106(8) -0.050(7) 0.098(8) -0.046(8)
N25 0.037(5) 0.064(6) 0.098(8) -0.037(6) 0.028(5) 0.006(4)
O13 0.130(8) 0.117(7) 0.150(8) -0.020(7) 0.034(7) 0.025(6)
O14 0.283(14) 0.282(14) 0.276(14) -0.059(9) -0.002(9) 0.006(9)
O15 0.256(13) 0.275(13) 0.263(13) -0.039(9) 0.014(9) 0.001(9)

loop_
_atom_type_symbol
_atom_type_description
_atom_type_scat_dispersion_real
_atom_type_scat_dispersion_imag
_atom_type_scat_source
C C 0.0033 0.0016 'International Tables Vol C Tables 4.2.6.8 and 6.1.1.4'
H H 0.0000 0.0000 'International Tables Vol C Tables 4.2.6.8 and 6.1.1.4'
N N 0.0061 0.0033 'International Tables Vol C Tables 4.2.6.8 and 6.1.1.4'
O O 0.0106 0.0060 'International Tables Vol C Tables 4.2.6.8 and 6.1.1.4'
Cl Cl 0.1484 0.1585 'International Tables Vol C Tables 4.2.6.8 and 6.1.1.4'
Cd Cd -0.8075 1.2024 'International Tables Vol C Tables 4.2.6.8 and 6.1.1.4'
Sm Sm -0.1638 3.4418 'International Tables Vol C Tables 4.2.6.8 and 6.1.1.4'

loop_
_geom_angle_atom_site_label_1
_geom_angle_atom_site_label_2
_geom_angle_atom_site_label_3
_geom_angle
O6W Sm1 O3W 80.2(3)
O6W Sm1 O2W 138.9(2)
O3W Sm1 O2W 114.1(2)
O6W Sm1 O5W 74.8(2)
O3W Sm1 O5W 146.5(2)
O2W Sm1 O5W 74.0(2)
O6W Sm1 O1W 145.5(2)
O3W Sm1 O1W 70.7(2)
O2W Sm1 O1W 72.2(2)
O5W Sm1 O1W 138.9(2)
O6W Sm1 O8W 72.2(2)
O3W Sm1 O8W 75.8(2)
O2W Sm1 O8W 146.9(2)
O5W Sm1 O8W 116.1(2)
O1W Sm1 O8W 82.8(2)
O6W Sm1 O7W 73.8(2)
O3W Sm1 O7W 73.0(2)
O2W Sm1 O7W 74.4(2)
O5W Sm1 O7W 78.8(2)
O1W Sm1 O7W 113.2(3)
O8W Sm1 O7W 136.92(19)
O6W Sm1 O4W 117.8(2)
O3W Sm1 O4W 137.5(2)
O2W Sm1 O4W 78.5(2)
O5W Sm1 O4W 75.0(2)
O1W Sm1 O4W 76.0(2)
O8W Sm1 O4W 74.6(2)
O7W Sm1 O4W 146.5(2)
Cl5 Cd1 Cl2 105.65(11)
Cl5 Cd1 Cl3 104.67(12)
Cl2 Cd1 Cl3 115.55(12)
Cl5 Cd1 Cl4 113.55(12)
Cl2 Cd1 Cl4 106.85(10)
Cl3 Cd1 Cl4 110.66(9)
C40 N24 C44 119.3(7)
C40 N24 C13 112.2(6)
C44 N24 C13 124.6(7)
C32 N23 C9 113.1(7)
C32 N23 C36 121.5(7)
C9 N23 C36 125.4(7)
C26 N22 C33 119.7(6)
C26 N22 C11 113.1(7)
C33 N22 C11 124.9(7)
C39 N21 C42 112.5(6)
C39 N21 C36 121.3(6)
C42 N21 C36 126.1(7)
C29 N20 C44 119.8(6)
C29 N20 C37 113.5(6)
C44 N20 C37 124.1(7)
C28 N19 C35 124.3(7)
C28 N19 C38 110.7(7)
C35 N19 C38 122.8(7)
C18 N18 C35 122.1(7)
C18 N18 C10 112.0(7)
C35 N18 C10 125.6(7)
N20 C44 N24 114.2(6)
N16 C43 N17 112.9(6)
C40 N17 C24 113.5(6)
C40 N17 C43 119.7(6)
C24 N17 C43 126.6(7)
C28 N16 C43 122.3(6)
C28 N16 C31 112.1(6)
C43 N16 C31 124.0(7)
C32 N15 C16 121.0(7)
C32 N15 C34 112.5(7)
C16 N15 C34 125.3(7)
C25 N14 C23 122.5(7)
C25 N14 C31 112.1(7)
C23 N14 C31 122.4(7)
C26 N13 C15 121.9(6)
C26 N13 C37 113.3(7)
C15 N13 C37 124.8(7)
C41 N12 C22 113.4(8)
C41 N12 C33 123.1(7)
C22 N12 C33 122.7(7)
C17 N11 C23 120.0(6)
C17 N11 C24 113.6(6)
C23 N11 C24 124.6(6)
O9 C39 N10 126.0(8)
O9 C39 N21 125.0(7)
N10 C39 N21 108.9(6)
C39 N10 C19 122.1(7)
C39 N10 C10 112.8(7)
C19 N10 C10 124.1(7)
C29 N9 C12 121.5(7)
C29 N9 C11 113.3(7)
C12 N9 C11 125.1(7)
C18 N8 C42 111.6(7)
C18 N8 C7 120.8(6)
C42 N8 C7 126.1(7)
C25 N7 C38 112.4(6)
C25 N7 C19 123.5(6)
C38 N7 C19 122.6(7)
C41 N6 C16 121.9(7)
C41 N6 C30 111.4(7)
C16 N6 C30 122.3(8)
C8 N5 C21 120.4(7)
C8 N5 C34 112.4(7)
C21 N5 C34 127.1(7)
C27 N4 C12 122.0(7)
C27 N4 C22 113.2(7)
C12 N4 C22 122.0(8)
C27 N3 C21 123.6(7)
C27 N3 C30 112.9(7)
C21 N3 C30 123.3(7)
N21 C42 N8 113.0(6)
N21 C42 C3 111.8(6)
N8 C42 C3 111.3(7)
N21 C42 C10 103.4(6)
N8 C42 C10 102.5(6)
C3 C42 C10 114.4(7)
O6 C41 N6 125.9(8)
O6 C41 N12 125.5(9)
N6 C41 N12 108.7(7)
C8 N2 C7 120.4(7)
C8 N2 C9 112.6(7)
C7 N2 C9 123.0(7)
O5 C40 N17 125.4(8)
O5 C40 N24 126.6(8)
N17 C40 N24 108.0(6)
C17 N1 C15 122.5(6)
C17 N1 C13 111.6(6)
C15 N1 C13 125.9(6)
N7 C38 N19 114.3(7)
N7 C38 C31 104.1(6)
N19 C38 C31 103.7(6)
N13 C37 N20 112.1(6)
N13 C37 C20 113.9(7)
N20 C37 C20 112.0(7)
N13 C37 C11 102.3(6)
N20 C37 C11 100.7(6)
C20 C37 C11 114.8(7)
N23 C36 N21 113.5(6)
N19 C35 N18 115.0(7)
N5 C34 N15 113.2(7)
N5 C34 C2 113.3(8)
N15 C34 C2 107.4(8)
N5 C34 C9 103.3(6)
N15 C34 C9 101.9(6)
C2 C34 C9 117.3(8)
N22 C33 N12 112.6(6)
O11 C32 N15 125.7(8)
O11 C32 N23 126.2(7)
N15 C32 N23 108.0(7)
N16 C31 N14 113.2(6)
N16 C31 C38 104.2(6)
N14 C31 C38 103.2(6)
N3 C30 N6 114.0(7)
N3 C30 C22 102.9(6)
N6 C30 C22 102.8(7)
O8 C29 N20 126.6(8)
O8 C29 N9 125.2(8)
N20 C29 N9 108.2(6)
O3 C28 N19 125.6(8)
O3 C28 N16 125.9(7)
N19 C28 N16 108.5(7)
O12 C27 N4 126.9(8)
O12 C27 N3 125.0(8)
N4 C27 N3 108.0(7)
O2 C26 N22 126.1(8)
O2 C26 N13 125.5(8)
N22 C26 N13 108.3(6)
O4 C25 N14 125.7(9)
O4 C25 N7 126.3(8)
N14 C25 N7 108.0(7)
N17 C24 N11 113.6(6)
N17 C24 C4 112.8(7)
N11 C24 C4 111.8(7)
N17 C24 C13 102.8(6)
N11 C24 C13 100.6(6)
C4 C24 C13 114.5(7)
N14 C23 N11 114.4(7)
N12 C22 N4 115.2(7)
N12 C22 C30 103.3(7)
N4 C22 C30 102.3(7)
N3 C21 N5 114.7(7)
N10 C19 N7 115.7(6)
O7 C18 N18 127.2(8)
O7 C18 N8 122.7(8)
N18 C18 N8 110.1(7)
O10 C17 N11 126.2(7)
O10 C17 N1 125.2(8)
N11 C17 N1 108.6(6)
N15 C16 N6 113.7(7)
N1 C15 N13 115.4(7)
N1 C13 N24 112.1(6)
N1 C13 C5 112.5(7)
N24 C13 C5 111.0(7)
N1 C13 C24 103.7(6)
N24 C13 C24 101.6(6)
C5 C13 C24 115.4(7)
N9 C12 N4 114.3(7)
N9 C11 N22 112.4(7)
N9 C11 C6 111.8(7)
N22 C11 C6 112.0(7)
N9 C11 C37 103.0(6)
N22 C11 C37 102.2(6)
C6 C11 C37 114.8(8)
N10 C10 N18 113.9(6)
N10 C10 C14 111.3(7)
N18 C10 C14 111.4(7)
N10 C10 C42 101.5(6)
N18 C10 C42 103.0(6)
C14 C10 C42 115.1(7)
N23 C9 N2 113.6(7)
N23 C9 C1 114.4(7)
N2 C9 C1 111.5(7)
N23 C9 C34 103.0(6)
N2 C9 C34 101.9(6)
C1 C9 C34 111.4(8)
O1 C8 N2 126.3(9)
O1 C8 N5 125.1(9)
N2 C8 N5 108.6(7)
N2 C7 N8 113.3(7)
O13 N25 O15 125.8(12)
O13 N25 O14 119.2(12)
O15 N25 O14 109.6(12)

loop_
_geom_bond_atom_site_label_1
_geom_bond_atom_site_label_2
_geom_bond_distance
Sm1 O6W 2.402(5)
Sm1 O3W 2.405(6)
Sm1 O2W 2.413(6)
Sm1 O5W 2.421(6)
Sm1 O1W 2.423(7)
Sm1 O8W 2.426(5)
Sm1 O7W 2.439(5)
Sm1 O4W 2.440(5)
Cd1 Cl5 2.433(3)
Cd1 Cl2 2.439(3)
Cd1 Cl3 2.461(3)
Cd1 Cl4 2.465(3)
N24 C40 1.368(10)
N24 C44 1.456(11)
N24 C13 1.482(10)
N23 C32 1.369(10)
N23 C9 1.425(10)
N23 C36 1.454(10)
O12 C27 1.220(9)
N22 C26 1.353(11)
N22 C33 1.452(10)
N22 C11 1.465(9)
O11 C32 1.231(10)
N21 C39 1.370(10)
N21 C42 1.444(9)
N21 C36 1.488(10)
N20 C29 1.350(10)
N20 C44 1.447(10)
N20 C37 1.482(9)
O10 C17 1.240(9)
O9 C39 1.207(9)
O8 C29 1.216(9)
N19 C28 1.378(10)
N19 C35 1.419(10)
N19 C38 1.480(10)
O7 C18 1.237(9)
N18 C18 1.345(10)
N18 C35 1.432(10)
N18 C10 1.474(9)
O6 C41 1.226(10)
C43 N16 1.441(10)
C43 N17 1.466(10)
O5 C40 1.204(9)
O4 C25 1.216(9)
N17 C40 1.368(10)
N17 C24 1.444(10)
N16 C28 1.379(10)
N16 C31 1.447(10)
N15 C32 1.362(10)
N15 C16 1.439(11)
N15 C34 1.450(11)
O3 C28 1.226(9)
N14 C25 1.364(10)
N14 C23 1.418(10)
N14 C31 1.453(9)
N13 C26 1.375(10)
N13 C15 1.441(11)
N13 C37 1.450(9)
N12 C41 1.362(11)
N12 C22 1.418(11)
N12 C33 1.454(12)
N11 C17 1.334(10)
N11 C23 1.458(10)
N11 C24 1.467(9)
C39 N10 1.348(10)
N10 C19 1.419(11)
N10 C10 1.471(10)
N9 C29 1.365(10)
N9 C12 1.438(11)
N9 C11 1.451(10)
N8 C18 1.380(10)
N8 C42 1.465(9)
N8 C7 1.468(11)
N7 C25 1.369(11)
N7 C38 1.431(9)
N7 C19 1.449(10)
N6 C41 1.362(12)
N6 C16 1.440(11)
N6 C30 1.464(10)
N5 C8 1.379(12)
N5 C21 1.447(11)
N5 C34 1.448(10)
N4 C27 1.347(11)
N4 C12 1.459(11)
N4 C22 1.466(10)
N3 C27 1.369(10)
N3 C21 1.419(12)
N3 C30 1.454(10)
C42 C3 1.511(10)
C42 C10 1.577(12)
N2 C8 1.361(11)
N2 C7 1.441(10)
N2 C9 1.468(9)
N1 C17 1.380(10)
N1 C15 1.437(10)
N1 C13 1.443(10)
O2 C26 1.228(9)
C38 C31 1.530(11)
C37 C20 1.499(11)
C37 C11 1.584(12)
C34 C2 1.533(13)
C34 C9 1.573(12)
C30 C22 1.558(12)
O1 C8 1.236(10)
C24 C4 1.521(12)
C24 C13 1.572(11)
C14 C10 1.534(11)
C13 C5 1.527(12)
C11 C6 1.538(11)
C9 C1 1.494(13)
N25 O13 1.191(8)
N25 O15 1.251(9)
N25 O14 1.254(9)
